data_7160460
loop_
_publ_author_name
'Zhang, Shuaibo'
'Liu, Yunzhe'
'Sun, Luyang'
'Wang, Bangzhong'
'Zhao, Jinfeng'
'Qu, Jingping'
'Zhou, Yuhan'

_publ_section_title
;
 Palladium-catalyzed regio- and enantio-selective trifluoromethylated
 allylic alkylation of diphenylphosphine oxides.
;
_journal_issue 18
_journal_name_full 'Organic &amp; biomolecular chemistry'
_journal_page_first 4457
_journal_page_last 4462
_journal_paper_doi 10.1039/d5ob00096c
_journal_volume 23
_journal_year 2025
_chemical_absolute_configuration unk
_chemical_formula_moiety 'C25 H24 F3 O3 P'
_chemical_formula_sum 'C25 H24 F3 O3 P'
_chemical_formula_weight 460.41
_space_group_crystal_system monoclinic
_space_group_IT_number 5
_space_group_name_Hall 'C 2y'
_space_group_name_H-M_alt 'C 1 2 1'
_atom_sites_solution_hydrogens geom
_atom_sites_solution_primary iterative
_audit_creation_date 2024-09-04
_audit_creation_method
;
Olex2 1.5
(compiled 2023.03.06 svn.rbb2c1857 for OlexSys, GUI svn.r6748)
;
_audit_update_record
;
2025-01-11 deposited with the CCDC.	2025-03-31 downloaded from the CCDC.
;
_cell_angle_alpha 90
_cell_angle_beta 101.948(9)
_cell_angle_gamma 90
_cell_formula_units_Z 4
_cell_length_a 22.608(3)
_cell_length_b 5.6779(7)
_cell_length_c 18.838(2)
_cell_measurement_reflns_used 9933
_cell_measurement_temperature 307.00
_cell_measurement_theta_max 72.37
_cell_measurement_theta_min 4.21
_cell_volume 2365.8(5)
_computing_cell_refinement 'SAINT V8.40B (?, 2016)'
_computing_data_reduction 'SAINT V8.40B (?, 2016)'
_computing_molecular_graphics 'Olex2 1.5 (Dolomanov et al., 2009)'
_computing_publication_material 'Olex2 1.5 (Dolomanov et al., 2009)'
_computing_structure_refinement 'olex2.refine 1.5 (Bourhis et al., 2015)'
_computing_structure_solution 'olex2.solve 1.5 (Bourhis et al., 2015)'
_diffrn_ambient_temperature 307.00
_diffrn_measured_fraction_theta_full 0.981
_diffrn_measured_fraction_theta_max 0.981
_diffrn_measurement_device_type 'Bruker APEX-II CCD'
_diffrn_measurement_method '\f and \w scans'
_diffrn_radiation_type CuK\a
_diffrn_radiation_wavelength 1.54178
_diffrn_reflns_av_R_equivalents 0.0336
_diffrn_reflns_av_unetI/netI 0.0234
_diffrn_reflns_Laue_measured_fraction_full 0.981
_diffrn_reflns_Laue_measured_fraction_max 0.981
_diffrn_reflns_limit_h_max 27
_diffrn_reflns_limit_h_min -27
_diffrn_reflns_limit_k_max 7
_diffrn_reflns_limit_k_min -6
_diffrn_reflns_limit_l_max 23
_diffrn_reflns_limit_l_min -23
_diffrn_reflns_number 26124
_diffrn_reflns_point_group_measured_fraction_full 0.973
_diffrn_reflns_point_group_measured_fraction_max 0.962
_diffrn_reflns_theta_full 67.679
_diffrn_reflns_theta_max 72.431
_diffrn_reflns_theta_min 2.397
_diffrn_source_current 1.0
_diffrn_source_power 0.05
_diffrn_source_voltage 50.0
_diffrn_standards_number 0
_exptl_absorpt_coefficient_mu 1.445
_exptl_absorpt_correction_T_max 0.7536
_exptl_absorpt_correction_T_min 0.5916
_exptl_absorpt_correction_type none
_exptl_absorpt_process_details
;
SADABS-2016/2 (Bruker,2016/2) was used for absorption correction.
wR2(int) was 0.1419 before and 0.0601 after correction.
The Ratio of minimum to maximum transmission is 0.7850.
The \l/2 correction factor is Not present.
;
_exptl_crystal_colour colourless
_exptl_crystal_colour_primary colourless
_exptl_crystal_density_diffrn 1.293
_exptl_crystal_description block
_exptl_crystal_F_000 960
_exptl_crystal_size_max 0.2
_exptl_crystal_size_mid 0.2
_exptl_crystal_size_min 0.1
_refine_diff_density_max 0.211
_refine_diff_density_min -0.187
_refine_diff_density_rms 0.030
_refine_ls_abs_structure_details
;
 Flack x determined using 1759 quotients [(I+)-(I-)]/[(I+)+(I-)]
 (Parsons, Flack and Wagner, Acta Cryst. B69 (2013) 249-259).
;
_refine_ls_abs_structure_Flack 0.043(7)
_refine_ls_extinction_method none
_refine_ls_goodness_of_fit_ref 1.088
_refine_ls_hydrogen_treatment constr
_refine_ls_matrix_type full
_refine_ls_number_parameters 312
_refine_ls_number_reflns 4499
_refine_ls_number_restraints 58
_refine_ls_restrained_S_all 1.098
_refine_ls_R_factor_all 0.0427
_refine_ls_R_factor_gt 0.0409
_refine_ls_shift/su_max 0.000
_refine_ls_shift/su_mean 0.000
_refine_ls_structure_factor_coef Fsqd
_refine_ls_weighting_details 'w=1/[\s^2^(Fo^2^)+(0.0796P)^2^+0.2785P] where P=(Fo^2^+2Fc^2^)/3'
_refine_ls_weighting_scheme calc
_refine_ls_wR_factor_gt 0.1168
_refine_ls_wR_factor_ref 0.1189
_reflns_Friedel_coverage 0.771
_reflns_Friedel_fraction_full 0.963
_reflns_Friedel_fraction_max 0.937
_reflns_number_gt 4239
_reflns_number_total 4499
_reflns_threshold_expression 'I > 2\s(I)'
_cod_data_source_file d5ob00096c2.cif
_cod_data_source_block 1
_cod_depositor_comments 'Adding full bibliography for 7160460.cif.'
_cod_database_code 7160460
_shelx_shelxl_version_number 2018/3
_shelx_space_group_comment
;
The symmetry employed for this shelxl refinement is uniquely defined
by the following loop, which should always be used as a source of
symmetry information in preference to the above space-group names.
They are only intended as comments.
;
_shelx_estimated_absorpt_t_max 0.869
_shelx_estimated_absorpt_t_min 0.761
_olex2_refinement_description
;
1. Fixed Uiso
 At 1.2 times of:
  All C(H) groups
 At 1.5 times of:
  All C(H,H,H) groups
2. Restrained distances
 O00J-C00Q \\sim O00K-C00Q
 with sigma of 0.02
 O00J-C1 \\sim O00K-C1A
 with sigma of 0.02
 C00Q-C1 \\sim C00Q-C1A
 with sigma of 0.04
3. Uiso/Uaniso restraints and constraints
O00J \\sim C1 \\sim O00K \\sim C1A: within 2A with sigma of 0.01 and sigma for
terminal atoms of 0.02 within 2A
4. Rigid body (RIGU) restrains
 O00J, C00Q, C1
 with sigma for 1-2 distances of 0.001 and sigma for 1-3 distances of 0.001
 C00Q, O00K, C1A
 with sigma for 1-2 distances of 0.001 and sigma for 1-3 distances of 0.001
5. Others
 Sof(O00K)=Sof(C1A)=Sof(H1Aa)=Sof(H1Ab)=Sof(H1Ac)=1-FVAR(1)
 Sof(O00J)=Sof(C1)=Sof(H1a)=Sof(H1b)=Sof(H1c)=FVAR(1)
6.a Ternary CH refined with riding coordinates:
 C004(H004)
6.b Aromatic/amide H refined with riding coordinates:
 C006(H006), C00A(H00A), C00B(H00B), C00C(H00C), C00D(H00D), C00E(H00E),
 C00F(H00F), C00G(H00G), C00H(H00H), C00K(H00K), C00L(H00L), C00M(H00M),
 C00O(H00O), C00P(H00P)
6.c Idealised Me refined as rotating group:
 C00S(H00i,H00j,H00n), C00T(H00q,H00r,H00s), C1(H1a,H1b,H1c), C1A(H1Aa,H1Ab,
 H1Ac)
;
_olex2_submission_special_instructions 'No special instructions were received'

loop_
_space_group_symop_operation_xyz
'x, y, z'
'-x, y, -z'
'x+1/2, y+1/2, z'
'-x+1/2, y+1/2, -z'

loop_
_atom_site_label
_atom_site_type_symbol
_atom_site_fract_x
_atom_site_fract_y
_atom_site_fract_z
_atom_site_U_iso_or_equiv
_atom_site_adp_type
_atom_site_occupancy
_atom_site_site_symmetry_order
_atom_site_calc_flag
_atom_site_refinement_flags_posn
_atom_site_refinement_flags_adp
_atom_site_refinement_flags_occupancy
_atom_site_disorder_assembly
_atom_site_disorder_group
P001 P 0.74073(3) 0.39617(11) 0.72703(3) 0.0543(2) Uani 1 1 d . . . . .
O002 O 0.86886(12) 0.5974(5) 0.48853(13) 0.0839(7) Uani 1 1 d . . . . .
O003 O 0.75115(11) 0.1422(4) 0.74502(12) 0.0739(6) Uani 1 1 d . . . . .
C004 C 0.76724(12) 0.5931(5) 0.80501(14) 0.0552(6) Uani 1 1 d . . . . .
H004 H 0.759687 0.756027 0.788480 0.066 Uiso 1 1 calc R U . . .
C005 C 0.83840(14) 0.5730(6) 0.54384(15) 0.0635(7) Uani 1 1 d . . . . .
C006 C 0.68282(13) 0.6956(6) 0.86670(16) 0.0641(7) Uani 1 1 d . . . . .
H006 H 0.677369 0.831904 0.838735 0.077 Uiso 1 1 calc R U . . .
C007 C 0.72919(12) 0.5424(5) 0.86067(13) 0.0549(6) Uani 1 1 d . . . . .
C008 C 0.66214(13) 0.4688(5) 0.70001(14) 0.0593(6) Uani 1 1 d . . . . .
C009 C 0.77705(12) 0.4854(5) 0.65444(14) 0.0553(6) Uani 1 1 d . . . . .
C00A C 0.80781(17) 0.6929(5) 0.65250(16) 0.0715(8) Uani 1 1 d . . . . .
H00A H 0.807502 0.805744 0.688208 0.086 Uiso 1 1 calc R U . . .
C00B C 0.83357(14) 0.5660(7) 0.83531(17) 0.0702(7) Uani 1 1 d . . . . .
H00B H 0.848263 0.416670 0.849583 0.084 Uiso 1 1 calc R U . . .
C00C C 0.62015(17) 0.3294(8) 0.72316(19) 0.0871(11) Uani 1 1 d . . . . .
H00C H 0.632253 0.189763 0.747699 0.105 Uiso 1 1 calc R U . . .
C00D C 0.83954(19) 0.7372(6) 0.59775(17) 0.0785(9) Uani 1 1 d . . . . .
H00D H 0.861229 0.876371 0.597730 0.094 Uiso 1 1 calc R U . . .
C00E C 0.73807(15) 0.3405(6) 0.90375(16) 0.0702(8) Uani 1 1 d . . . . .
H00E H 0.768865 0.235546 0.900062 0.084 Uiso 1 1 calc R U . . .
C00F C 0.58213(17) 0.7348(8) 0.6502(3) 0.1008(13) Uani 1 1 d . . . . .
H00F H 0.569452 0.872120 0.624638 0.121 Uiso 1 1 calc R U . . .
C00G C 0.80492(14) 0.3710(7) 0.54243(15) 0.0689(7) Uani 1 1 d . . . . .
H00G H 0.802570 0.264728 0.504387 0.083 Uiso 1 1 calc R U . . .
C00H C 0.55976(18) 0.3959(14) 0.7101(2) 0.1185(19) Uani 1 1 d . . . . .
H00H H 0.531925 0.300864 0.726602 0.142 Uiso 1 1 calc R U . . .
C00I C 0.64418(16) 0.6497(8) 0.9138(2) 0.0830(10) Uani 1 1 d . . . . .
O00J O 0.4839(4) 0.717(2) 0.6520(5) 0.121(3) Uani 0.531(11) 1 d D U P A 1
C00K C 0.77481(14) 0.3258(5) 0.59739(16) 0.0639(7) Uani 1 1 d . . . . .
H00K H 0.752696 0.187407 0.596592 0.077 Uiso 1 1 calc R U . . .
C00L C 0.6548(2) 0.4510(9) 0.9568(2) 0.0935(12) Uani 1 1 d . . . . .
H00L H 0.630248 0.420337 0.989734 0.112 Uiso 1 1 calc R U . . .
C00M C 0.64278(16) 0.6739(6) 0.6637(2) 0.0833(10) Uani 1 1 d . . . . .
H00M H 0.670488 0.772137 0.648170 0.100 Uiso 1 1 calc R U . . .
F00N F 0.97044(14) 0.7303(14) 0.8281(2) 0.220(3) Uani 1 1 d . . . . .
C00O C 0.87220(17) 0.7423(9) 0.8428(2) 0.0880(10) Uani 1 1 d . . . . .
H00O H 0.857566 0.891570 0.828352 0.106 Uiso 1 1 calc R U . . .
C00P C 0.7008(2) 0.2974(8) 0.9520(2) 0.0921(11) Uani 1 1 d . . . . .
H00P H 0.706920 0.164099 0.981235 0.111 Uiso 1 1 calc R U . . .
C00Q C 0.54073(16) 0.5968(11) 0.6737(2) 0.0976(13) Uani 1 1 d D . . . .
F00R F 0.95614(17) 0.8740(16) 0.9231(3) 0.236(4) Uani 1 1 d . . . . .
C00S C 0.9083(3) 0.7948(12) 0.4919(3) 0.125(2) Uani 1 1 d . . . . .
H00I H 0.930135 0.784579 0.453369 0.188 Uiso 1 1 calc R U . . .
H00J H 0.936379 0.795373 0.537751 0.188 Uiso 1 1 calc R U . . .
H00N H 0.885026 0.937474 0.486843 0.188 Uiso 1 1 calc R U . . .
C00T C 0.5924(2) 0.8129(11) 0.9162(4) 0.134(2) Uani 1 1 d . . . . .
H00Q H 0.604420 0.972120 0.909481 0.201 Uiso 1 1 calc R U . . .
H00R H 0.581011 0.798971 0.962369 0.201 Uiso 1 1 calc R U . . .
H00S H 0.558611 0.771973 0.878272 0.201 Uiso 1 1 calc R U . . .
F00U F 0.95131(16) 0.5113(15) 0.9057(4) 0.238(4) Uani 1 1 d . . . . .
C00V C 0.9359(2) 0.7161(18) 0.8722(3) 0.128(2) Uani 1 1 d . . . . .
C1 C 0.4451(4) 0.691(3) 0.7000(6) 0.119(3) Uani 0.531(11) 1 d D U P A 1
H1A H 0.406764 0.761606 0.679486 0.179 Uiso 0.531(11) 1 calc R U P A 1
H1B H 0.462287 0.768237 0.744965 0.179 Uiso 0.531(11) 1 calc R U P A 1
H1C H 0.439579 0.527136 0.708769 0.179 Uiso 0.531(11) 1 calc R U P A 1
O00K O 0.4798(3) 0.5892(19) 0.6702(7) 0.110(3) Uani 0.469(11) 1 d D U P A 2
C1A C 0.4605(6) 0.817(3) 0.6570(11) 0.142(5) Uani 0.469(11) 1 d D U P A 2
H1AA H 0.463727 0.861065 0.608798 0.213 Uiso 0.469(11) 1 calc R U P A 2
H1AB H 0.485146 0.919775 0.691447 0.213 Uiso 0.469(11) 1 calc R U P A 2
H1AC H 0.419139 0.829478 0.661703 0.213 Uiso 0.469(11) 1 calc R U P A 2

loop_
_atom_site_aniso_label
_atom_site_aniso_U_11
_atom_site_aniso_U_22
_atom_site_aniso_U_33
_atom_site_aniso_U_23
_atom_site_aniso_U_13
_atom_site_aniso_U_12
P001 0.0748(4) 0.0384(3) 0.0539(3) 0.0021(3) 0.0234(3) 0.0040(3)
O002 0.0996(16) 0.0940(17) 0.0698(12) -0.0020(12) 0.0448(12) -0.0026(14)
O003 0.1144(17) 0.0396(10) 0.0739(12) 0.0047(9) 0.0334(11) 0.0088(10)
C004 0.0681(14) 0.0446(13) 0.0552(13) 0.0028(11) 0.0186(11) 0.0043(10)
C005 0.0738(15) 0.0670(16) 0.0535(13) 0.0040(12) 0.0221(12) 0.0090(14)
C006 0.0702(16) 0.0601(16) 0.0635(14) -0.0042(13) 0.0175(12) 0.0022(13)
C007 0.0671(14) 0.0516(15) 0.0473(11) -0.0011(10) 0.0154(10) -0.0007(11)
C008 0.0734(15) 0.0536(14) 0.0533(12) -0.0072(10) 0.0191(11) -0.0068(11)
C009 0.0689(14) 0.0456(12) 0.0546(13) 0.0019(10) 0.0201(11) 0.0083(11)
C00A 0.114(2) 0.0485(15) 0.0609(15) -0.0045(12) 0.0372(16) -0.0050(15)
C00B 0.0699(16) 0.0749(19) 0.0683(16) 0.0028(15) 0.0198(13) 0.0096(15)
C00C 0.088(2) 0.098(3) 0.0733(18) 0.0144(18) 0.0141(15) -0.028(2)
C00D 0.117(3) 0.0609(18) 0.0678(17) -0.0047(14) 0.0429(18) -0.0148(17)
C00E 0.0856(18) 0.064(2) 0.0613(15) 0.0111(13) 0.0172(13) 0.0038(14)
C00F 0.075(2) 0.075(2) 0.144(4) -0.007(2) 0.003(2) 0.0068(18)
C00G 0.0826(17) 0.0686(19) 0.0596(14) -0.0127(15) 0.0240(12) 0.0031(15)
C00H 0.076(2) 0.193(6) 0.088(2) 0.015(4) 0.0197(18) -0.046(3)
C00I 0.0789(19) 0.086(2) 0.092(2) -0.019(2) 0.0376(17) -0.0077(18)
O00J 0.076(3) 0.151(8) 0.138(5) 0.009(5) 0.025(3) 0.013(4)
C00K 0.0738(16) 0.0566(17) 0.0641(15) -0.0093(12) 0.0208(12) -0.0038(12)
C00L 0.106(3) 0.108(3) 0.079(2) -0.008(2) 0.0469(19) -0.023(2)
C00M 0.0746(18) 0.0579(18) 0.119(3) 0.0089(19) 0.0229(18) -0.0019(15)
F00N 0.0924(18) 0.420(9) 0.162(3) 0.046(5) 0.0612(19) -0.005(3)
C00O 0.0769(19) 0.107(3) 0.083(2) -0.001(2) 0.0241(16) -0.008(2)
C00P 0.122(3) 0.090(3) 0.0685(19) 0.0190(18) 0.0276(19) -0.013(2)
C00Q 0.0657(16) 0.136(4) 0.089(2) -0.027(3) 0.0102(16) -0.004(2)
F00R 0.107(2) 0.372(10) 0.217(5) -0.124(6) 0.006(3) -0.045(4)
C00S 0.161(5) 0.136(4) 0.099(3) -0.011(3) 0.074(3) -0.053(4)
C00T 0.096(3) 0.134(5) 0.193(6) -0.029(4) 0.078(3) 0.010(3)
F00U 0.0809(18) 0.331(9) 0.291(7) 0.149(7) 0.015(3) 0.027(3)
C00V 0.082(3) 0.205(7) 0.098(3) 0.003(4) 0.020(2) -0.025(4)
C1 0.073(4) 0.156(9) 0.130(6) -0.002(6) 0.022(4) 0.019(5)
O00K 0.064(2) 0.111(6) 0.149(7) -0.013(5) 0.010(3) -0.009(3)
C1A 0.084(6) 0.132(7) 0.202(12) 0.008(7) 0.009(8) 0.014(5)

loop_
_atom_type_symbol
_atom_type_description
_atom_type_scat_dispersion_real
_atom_type_scat_dispersion_imag
_atom_type_scat_source
C C 0.0181 0.0091 'International Tables Vol C Tables 4.2.6.8 and 6.1.1.4'
H H 0.0000 0.0000 'International Tables Vol C Tables 4.2.6.8 and 6.1.1.4'
F F 0.0727 0.0534 'International Tables Vol C Tables 4.2.6.8 and 6.1.1.4'
O O 0.0492 0.0322 'International Tables Vol C Tables 4.2.6.8 and 6.1.1.4'
P P 0.2955 0.4335 'International Tables Vol C Tables 4.2.6.8 and 6.1.1.4'

loop_
_geom_angle_atom_site_label_1
_geom_angle_atom_site_label_2
_geom_angle_atom_site_label_3
_geom_angle
_geom_angle_site_symmetry_1
_geom_angle_site_symmetry_3
_geom_angle_publ_flag
O003 P001 C004 113.31(13) . . ?
O003 P001 C008 112.85(14) . . ?
O003 P001 C009 111.63(13) . . ?
C008 P001 C004 103.08(12) . . ?
C008 P001 C009 107.43(12) . . ?
C009 P001 C004 108.01(13) . . ?
C005 O002 C00S 117.0(3) . . ?
P001 C004 H004 108.2 . . ?
C007 C004 P001 107.38(18) . . ?
C007 C004 H004 108.2 . . ?
C00B C004 P001 112.1(2) . . ?
C00B C004 H004 108.2 . . ?
C00B C004 C007 112.6(2) . . ?
O002 C005 C00D 123.9(3) . . ?
O002 C005 C00G 115.6(3) . . ?
C00G C005 C00D 120.5(3) . . ?
C007 C006 H006 119.3 . . ?
C007 C006 C00I 121.3(3) . . ?
C00I C006 H006 119.3 . . ?
C006 C007 C004 119.1(2) . . ?
C006 C007 C00E 119.2(3) . . ?
C00E C007 C004 121.7(2) . . ?
C00C C008 P001 119.1(3) . . ?
C00C C008 C00M 118.4(3) . . ?
C00M C008 P001 122.1(2) . . ?
C00A C009 P001 125.0(2) . . ?
C00A C009 C00K 118.3(3) . . ?
C00K C009 P001 116.7(2) . . ?
C009 C00A H00A 119.5 . . ?
C009 C00A C00D 121.0(3) . . ?
C00D C00A H00A 119.5 . . ?
C004 C00B H00B 118.2 . . ?
C00O C00B C004 123.5(3) . . ?
C00O C00B H00B 118.2 . . ?
C008 C00C H00C 119.8 . . ?
C008 C00C C00H 120.4(4) . . ?
C00H C00C H00C 119.8 . . ?
C005 C00D C00A 119.3(3) . . ?
C005 C00D H00D 120.3 . . ?
C00A C00D H00D 120.3 . . ?
C007 C00E H00E 120.2 . . ?
C00P C00E C007 119.6(3) . . ?
C00P C00E H00E 120.2 . . ?
C00M C00F H00F 119.4 . . ?
C00Q C00F H00F 119.4 . . ?
C00Q C00F C00M 121.1(5) . . ?
C005 C00G H00G 120.0 . . ?
C005 C00G C00K 119.9(3) . . ?
C00K C00G H00G 120.0 . . ?
C00C C00H H00H 119.5 . . ?
C00Q C00H C00C 121.1(4) . . ?
C00Q C00H H00H 119.5 . . ?
C006 C00I C00T 120.0(4) . . ?
C00L C00I C006 118.1(3) . . ?
C00L C00I C00T 121.9(4) . . ?
C1 O00J C00Q 114.4(9) . . ?
C009 C00K H00K 119.6 . . ?
C00G C00K C009 120.8(3) . . ?
C00G C00K H00K 119.6 . . ?
C00I C00L H00L 119.3 . . ?
C00P C00L C00I 121.4(3) . . ?
C00P C00L H00L 119.3 . . ?
C008 C00M C00F 120.2(4) . . ?
C008 C00M H00M 119.9 . . ?
C00F C00M H00M 119.9 . . ?
C00B C00O H00O 118.3 . . ?
C00B C00O C00V 123.5(6) . . ?
C00V C00O H00O 118.3 . . ?
C00E C00P H00P 119.9 . . ?
C00L C00P C00E 120.3(4) . . ?
C00L C00P H00P 119.9 . . ?
C00F C00Q O00J 105.6(7) . . ?
C00F C00Q O00K 139.1(7) . . ?
C00H C00Q C00F 118.7(4) . . ?
C00H C00Q O00J 135.6(6) . . ?
C00H C00Q O00K 102.1(7) . . ?
O002 C00S H00I 109.5 . . ?
O002 C00S H00J 109.5 . . ?
O002 C00S H00N 109.5 . . ?
H00I C00S H00J 109.5 . . ?
H00I C00S H00N 109.5 . . ?
H00J C00S H00N 109.5 . . ?
C00I C00T H00Q 109.5 . . ?
C00I C00T H00R 109.5 . . ?
C00I C00T H00S 109.5 . . ?
H00Q C00T H00R 109.5 . . ?
H00Q C00T H00S 109.5 . . ?
H00R C00T H00S 109.5 . . ?
F00N C00V C00O 116.6(5) . . ?
F00N C00V F00R 105.5(6) . . ?
F00N C00V F00U 103.3(7) . . ?
F00R C00V C00O 112.2(7) . . ?
F00R C00V F00U 103.3(6) . . ?
F00U C00V C00O 114.5(6) . . ?
O00J C1 H1A 109.5 . . ?
O00J C1 H1B 109.5 . . ?
O00J C1 H1C 109.5 . . ?
H1A C1 H1B 109.5 . . ?
H1A C1 H1C 109.5 . . ?
H1B C1 H1C 109.5 . . ?
C00Q O00K C1A 105.0(11) . . ?
O00K C1A H1AA 109.5 . . ?
O00K C1A H1AB 109.5 . . ?
O00K C1A H1AC 109.5 . . ?
H1AA C1A H1AB 109.5 . . ?
H1AA C1A H1AC 109.5 . . ?
H1AB C1A H1AC 109.5 . . ?

loop_
_geom_bond_atom_site_label_1
_geom_bond_atom_site_label_2
_geom_bond_distance
_geom_bond_site_symmetry_2
_geom_bond_publ_flag
P001 O003 1.489(2) . ?
P001 C004 1.845(3) . ?
P001 C008 1.792(3) . ?
P001 C009 1.807(3) . ?
O002 C005 1.370(3) . ?
O002 C00S 1.426(6) . ?
C004 H004 0.9800 . ?
C004 C007 1.515(4) . ?
C004 C00B 1.498(4) . ?
C005 C00D 1.375(4) . ?
C005 C00G 1.372(5) . ?
C006 H006 0.9300 . ?
C006 C007 1.385(4) . ?
C006 C00I 1.393(5) . ?
C007 C00E 1.395(4) . ?
C008 C00C 1.375(4) . ?
C008 C00M 1.376(5) . ?
C009 C00A 1.372(4) . ?
C009 C00K 1.399(4) . ?
C00A H00A 0.9300 . ?
C00A C00D 1.396(4) . ?
C00B H00B 0.9300 . ?
C00B C00O 1.316(6) . ?
C00C H00C 0.9300 . ?
C00C C00H 1.388(6) . ?
C00D H00D 0.9300 . ?
C00E H00E 0.9300 . ?
C00E C00P 1.382(5) . ?
C00F H00F 0.9300 . ?
C00F C00M 1.385(5) . ?
C00F C00Q 1.363(7) . ?
C00G H00G 0.9300 . ?
C00G C00K 1.376(4) . ?
C00H H00H 0.9300 . ?
C00H C00Q 1.354(8) . ?
C00I C00L 1.380(6) . ?
C00I C00T 1.501(6) . ?
O00J C00Q 1.437(10) . ?
O00J C1 1.391(13) . ?
C00K H00K 0.9300 . ?
C00L H00L 0.9300 . ?
C00L C00P 1.375(7) . ?
C00M H00M 0.9300 . ?
F00N C00V 1.256(6) . ?
C00O H00O 0.9300 . ?
C00O C00V 1.439(6) . ?
C00P H00P 0.9300 . ?
C00Q O00K 1.365(8) . ?
F00R C00V 1.323(9) . ?
C00S H00I 0.9600 . ?
C00S H00J 0.9600 . ?
C00S H00N 0.9600 . ?
C00T H00Q 0.9600 . ?
C00T H00R 0.9600 . ?
C00T H00S 0.9600 . ?
F00U C00V 1.334(10) . ?
C1 H1A 0.9600 . ?
C1 H1B 0.9600 . ?
C1 H1C 0.9600 . ?
O00K C1A 1.371(16) . ?
C1A H1AA 0.9600 . ?
C1A H1AB 0.9600 . ?
C1A H1AC 0.9600 . ?

loop_
_geom_torsion_atom_site_label_1
_geom_torsion_atom_site_label_2
_geom_torsion_atom_site_label_3
_geom_torsion_atom_site_label_4
_geom_torsion
_geom_torsion_site_symmetry_1
_geom_torsion_site_symmetry_2
_geom_torsion_site_symmetry_3
_geom_torsion_site_symmetry_4
_geom_torsion_publ_flag
P001 C004 C007 C006 -102.1(3) . . . . ?
P001 C004 C007 C00E 75.2(3) . . . . ?
P001 C004 C00B C00O 124.5(3) . . . . ?
P001 C008 C00C C00H 172.7(3) . . . . ?
P001 C008 C00M C00F -173.5(3) . . . . ?
P001 C009 C00A C00D 173.6(3) . . . . ?
P001 C009 C00K C00G -175.2(2) . . . . ?
O002 C005 C00D C00A -178.7(3) . . . . ?
O002 C005 C00G C00K 177.2(3) . . . . ?
O003 P001 C004 C007 -64.8(2) . . . . ?
O003 P001 C004 C00B 59.4(2) . . . . ?
O003 P001 C008 C00C 24.6(3) . . . . ?
O003 P001 C008 C00M -162.8(3) . . . . ?
O003 P001 C009 C00A -138.3(3) . . . . ?
O003 P001 C009 C00K 39.6(3) . . . . ?
C004 P001 C008 C00C -98.0(3) . . . . ?
C004 P001 C008 C00M 74.6(3) . . . . ?
C004 P001 C009 C00A -13.1(3) . . . . ?
C004 P001 C009 C00K 164.8(2) . . . . ?
C004 C007 C00E C00P -177.7(3) . . . . ?
C004 C00B C00O C00V 179.7(4) . . . . ?
C005 C00G C00K C009 1.0(5) . . . . ?
C006 C007 C00E C00P -0.4(5) . . . . ?
C006 C00I C00L C00P -2.1(6) . . . . ?
C007 C004 C00B C00O -114.3(3) . . . . ?
C007 C006 C00I C00L 2.6(5) . . . . ?
C007 C006 C00I C00T -176.8(4) . . . . ?
C007 C00E C00P C00L 0.8(6) . . . . ?
C008 P001 C004 C007 57.5(2) . . . . ?
C008 P001 C004 C00B -178.3(2) . . . . ?
C008 P001 C009 C00A 97.4(3) . . . . ?
C008 P001 C009 C00K -84.6(2) . . . . ?
C008 C00C C00H C00Q 0.8(7) . . . . ?
C009 P001 C004 C007 171.05(17) . . . . ?
C009 P001 C004 C00B -64.8(2) . . . . ?
C009 P001 C008 C00C 148.1(3) . . . . ?
C009 P001 C008 C00M -39.4(3) . . . . ?
C009 C00A C00D C005 1.9(6) . . . . ?
C00A C009 C00K C00G 2.8(4) . . . . ?
C00B C004 C007 C006 134.1(3) . . . . ?
C00B C004 C007 C00E -48.6(4) . . . . ?
C00B C00O C00V F00N 107.2(8) . . . . ?
C00B C00O C00V F00R -131.0(7) . . . . ?
C00B C00O C00V F00U -13.7(8) . . . . ?
C00C C008 C00M C00F -0.9(6) . . . . ?
C00C C00H C00Q C00F -0.3(7) . . . . ?
C00C C00H C00Q O00J -179.3(8) . . . . ?
C00C C00H C00Q O00K 177.4(6) . . . . ?
C00D C005 C00G C00K -3.5(5) . . . . ?
C00F C00Q O00K C1A -23.0(17) . . . . ?
C00G C005 C00D C00A 2.1(5) . . . . ?
C00H C00Q O00K C1A 160.0(12) . . . . ?
C00I C006 C007 C004 176.0(3) . . . . ?
C00I C006 C007 C00E -1.3(4) . . . . ?
C00I C00L C00P C00E 0.5(6) . . . . ?
C00K C009 C00A C00D -4.3(5) . . . . ?
C00M C008 C00C C00H -0.2(5) . . . . ?
C00M C00F C00Q C00H -0.8(7) . . . . ?
C00M C00F C00Q O00J 178.4(6) . . . . ?
C00M C00F C00Q O00K -177.5(8) . . . . ?
C00Q C00F C00M C008 1.4(7) . . . . ?
C00S O002 C005 C00D 6.2(5) . . . . ?
C00S O002 C005 C00G -174.6(4) . . . . ?
C00T C00I C00L C00P 177.2(5) . . . . ?
C1 O00J C00Q C00F -145.9(10) . . . . ?
C1 O00J C00Q C00H 33.1(16) . . . . ?
